data_1517379
loop_
_publ_author_name
'Tang, Ben-Qin'
'Wang, Wen-Jing'
'Huang, Xiao-Jun'
'Li, Guo-Qiang'
'Wang, Lei'
'Jiang, Ren-Wang'
'Yang, Ting-Ting'
'Shi, Lei'
'Zhang, Xiao-Qi'
'Ye, Wen-Cai'

_publ_section_title
;
 Iboga-Type Alkaloids from Ervatamia officinalis.
;
_journal_issue 8
_journal_name_full 'Journal of natural products'
_journal_page_first 1839
_journal_paper_doi 10.1021/np500240b
_journal_volume 77
_journal_year 2014
_chemical_absolute_configuration rm
_chemical_formula_sum 'C20 H24 N2 O4'
_chemical_formula_weight 356.41
_chemical_name_systematic
; 
 ? 
;
_space_group_IT_number 4
_symmetry_cell_setting monoclinic
_symmetry_space_group_name_Hall 'P 2yb'
_symmetry_space_group_name_H-M 'P 1 21 1'
_atom_sites_solution_hydrogens geom
_atom_sites_solution_primary direct
_atom_sites_solution_secondary difmap
_audit_creation_method SHELXL-97
_cell_angle_alpha 90.00
_cell_angle_beta 109.162(2)
_cell_angle_gamma 90.00
_cell_formula_units_Z 2
_cell_length_a 9.5735(2)
_cell_length_b 9.44199(19)
_cell_length_c 10.4447(2)
_cell_measurement_reflns_used 7239
_cell_measurement_temperature 173(2)
_cell_measurement_theta_max 62.6335
_cell_measurement_theta_min 4.6794
_cell_volume 891.82(3)
_computing_structure_refinement 'SHELXL-97 (Sheldrick, 2008)'
_computing_structure_solution 'SHELXS-97 (Sheldrick, 2008)'
_diffrn_ambient_temperature 173(2)
_diffrn_detector_area_resol_mean 16.0288
_diffrn_measured_fraction_theta_full 0.989
_diffrn_measured_fraction_theta_max 0.989
_diffrn_measurement_device_type 'Xcalibur, Sapphire3, Gemini ultra'
_diffrn_measurement_method '\w scans'
_diffrn_radiation_monochromator mirror
_diffrn_radiation_source 'Enhance Ultra (Cu) X-ray Source'
_diffrn_radiation_type 'Cu K\a'
_diffrn_radiation_wavelength 1.54178
_diffrn_reflns_av_R_equivalents 0.0169
_diffrn_reflns_av_sigmaI/netI 0.0138
_diffrn_reflns_limit_h_max 11
_diffrn_reflns_limit_h_min -11
_diffrn_reflns_limit_k_max 10
_diffrn_reflns_limit_k_min -10
_diffrn_reflns_limit_l_max 11
_diffrn_reflns_limit_l_min -11
_diffrn_reflns_number 10716
_diffrn_reflns_theta_full 62.73
_diffrn_reflns_theta_max 62.73
_diffrn_reflns_theta_min 4.89
_exptl_absorpt_coefficient_mu 0.757
_exptl_absorpt_correction_T_max 1.00000
_exptl_absorpt_correction_T_min 0.82758
_exptl_absorpt_correction_type multi-scan
_exptl_crystal_colour yellow
_exptl_crystal_density_diffrn 1.327
_exptl_crystal_density_method 'not measured'
_exptl_crystal_description block
_exptl_crystal_F_000 380
_exptl_crystal_size_max 0.33
_exptl_crystal_size_mid 0.31
_exptl_crystal_size_min 0.28
_refine_diff_density_max 0.229
_refine_diff_density_min -0.108
_refine_diff_density_rms 0.028
_refine_ls_abs_structure_details 'Flack H D (1983), Acta Cryst. A39, 876-881'
_refine_ls_abs_structure_Flack -0.13(17)
_refine_ls_extinction_method none
_refine_ls_goodness_of_fit_ref 1.040
_refine_ls_hydrogen_treatment constr
_refine_ls_matrix_type full
_refine_ls_number_parameters 237
_refine_ls_number_reflns 2806
_refine_ls_number_restraints 1
_refine_ls_restrained_S_all 1.040
_refine_ls_R_factor_all 0.0280
_refine_ls_R_factor_gt 0.0276
_refine_ls_shift/su_max 0.000
_refine_ls_shift/su_mean 0.000
_refine_ls_structure_factor_coef Fsqd
_refine_ls_weighting_details 'calc w=1/[\s^2^(Fo^2^)+(0.0447P)^2^+0.1606P] where P=(Fo^2^+2Fc^2^)/3'
_refine_ls_weighting_scheme calc
_refine_ls_wR_factor_gt 0.0724
_refine_ls_wR_factor_ref 0.0728
_reflns_number_gt 2769
_reflns_number_total 2806
_reflns_threshold_expression >2sigma(I)
_cod_data_source_file np500240b_si_003.cif
_cod_data_source_block tangbenqin_gyh-f-2
_cod_depositor_comments 'Adding full bibliography for 1517377--1517381.cif.'
_cod_original_sg_symbol_H-M P21
_cod_database_code 1517379

loop_
_symmetry_equiv_pos_as_xyz
'x, y, z'
'-x, y+1/2, -z'

loop_
_atom_site_label
_atom_site_type_symbol
_atom_site_fract_x
_atom_site_fract_y
_atom_site_fract_z
_atom_site_U_iso_or_equiv
_atom_site_adp_type
_atom_site_occupancy
_atom_site_symmetry_multiplicity
_atom_site_calc_flag
_atom_site_refinement_flags
O1 O 1.16405(11) -0.03105(13) 1.17164(12) 0.0354(3) Uani 1 1 d .
O2 O 0.67020(14) -0.10656(13) 0.79496(12) 0.0416(3) Uani 1 1 d .
O3 O 0.48757(12) 0.00101(12) 0.99137(12) 0.0350(3) Uani 1 1 d .
O4 O 0.23015(14) -0.07572(12) 0.61147(12) 0.0407(3) Uani 1 1 d .
N1 N 0.60266(14) 0.21219(13) 1.01557(12) 0.0255(3) Uani 1 1 d .
H1 H 0.5920 0.3026 1.0154 0.031 Uiso 1 1 calc R
N4 N 0.34887(14) 0.13145(14) 0.69436(12) 0.0285(3) Uani 1 1 d .
C2 C 0.47973(16) 0.13040(17) 0.97899(14) 0.0249(3) Uani 1 1 d .
C3 C 0.23901(17) 0.03517(18) 0.67538(15) 0.0310(4) Uani 1 1 d .
C5 C 0.46736(17) 0.1150(2) 0.63593(16) 0.0332(4) Uani 1 1 d .
H5A H 0.4516 0.1824 0.5624 0.040 Uiso 1 1 calc R
H5B H 0.4614 0.0207 0.5976 0.040 Uiso 1 1 calc R
C6 C 0.62262(17) 0.1369(2) 0.73679(15) 0.0314(4) Uani 1 1 d .
H6A H 0.6892 0.1558 0.6860 0.038 Uiso 1 1 calc R
H6B H 0.6213 0.2206 0.7902 0.038 Uiso 1 1 calc R
C7 C 0.68564(16) 0.01514(19) 0.83330(16) 0.0295(3) Uani 1 1 d .
C8 C 0.78663(16) 0.05403(17) 0.97290(15) 0.0271(3) Uani 1 1 d .
C9 C 0.92519(16) -0.00767(18) 1.01760(16) 0.0287(3) Uani 1 1 d .
H9 H 0.9483 -0.0793 0.9668 0.034 Uiso 1 1 calc R
C10 C 1.03046(16) 0.03633(18) 1.13796(15) 0.0290(3) Uani 1 1 d .
C11 C 0.99551(17) 0.14232(18) 1.21438(16) 0.0305(3) Uani 1 1 d .
H11 H 1.0667 0.1753 1.2927 0.037 Uiso 1 1 calc R
C12 C 0.85419(17) 0.19868(17) 1.17357(16) 0.0293(3) Uani 1 1 d .
H12 H 0.8299 0.2664 1.2274 0.035 Uiso 1 1 calc R
C13 C 0.74874(16) 0.15617(16) 1.05430(15) 0.0258(3) Uani 1 1 d .
C14 C 0.12576(18) 0.08452(17) 0.73901(16) 0.0316(4) Uani 1 1 d .
H14 H 0.0473 0.0137 0.7250 0.038 Uiso 1 1 calc R
C15 C 0.06163(18) 0.22412(19) 0.66989(18) 0.0375(4) Uani 1 1 d .
H15A H -0.0146 0.2578 0.7048 0.045 Uiso 1 1 calc R
H15B H 0.0174 0.2096 0.5730 0.045 Uiso 1 1 calc R
C16 C 0.33621(17) 0.20887(17) 0.91280(15) 0.0265(3) Uani 1 1 d .
H16 H 0.3303 0.2911 0.9681 0.032 Uiso 1 1 calc R
C17 C 0.19996(16) 0.11395(18) 0.89133(16) 0.0300(4) Uani 1 1 d .
H17A H 0.1303 0.1605 0.9271 0.036 Uiso 1 1 calc R
H17B H 0.2296 0.0253 0.9395 0.036 Uiso 1 1 calc R
C18 C 0.2960(2) 0.5310(2) 0.5888(2) 0.0511(5) Uani 1 1 d .
H18A H 0.2975 0.5847 0.6673 0.077 Uiso 1 1 calc R
H18B H 0.2672 0.5913 0.5105 0.077 Uiso 1 1 calc R
H18C H 0.3928 0.4932 0.6016 0.077 Uiso 1 1 calc R
C19 C 0.1858(2) 0.4099(2) 0.56816(18) 0.0427(5) Uani 1 1 d .
H19A H 0.2064 0.3407 0.5080 0.051 Uiso 1 1 calc R
H19B H 0.0872 0.4467 0.5234 0.051 Uiso 1 1 calc R
C20 C 0.18739(17) 0.33492(18) 0.69819(16) 0.0308(4) Uani 1 1 d .
H20 H 0.1715 0.4062 0.7602 0.037 Uiso 1 1 calc R
C21 C 0.33454(17) 0.25876(17) 0.77085(16) 0.0271(3) Uani 1 1 d .
H21 H 0.4177 0.3230 0.7801 0.033 Uiso 1 1 calc R
C22 C 1.27651(19) 0.0193(2) 1.2907(2) 0.0529(5) Uani 1 1 d .
H22A H 1.2924 0.1185 1.2812 0.079 Uiso 1 1 calc R
H22B H 1.3668 -0.0314 1.3023 0.079 Uiso 1 1 calc R
H22C H 1.2457 0.0044 1.3684 0.079 Uiso 1 1 calc R

loop_
_atom_site_aniso_label
_atom_site_aniso_U_11
_atom_site_aniso_U_22
_atom_site_aniso_U_33
_atom_site_aniso_U_23
_atom_site_aniso_U_13
_atom_site_aniso_U_12
O1 0.0225(5) 0.0434(7) 0.0355(6) -0.0022(5) 0.0029(5) 0.0039(5)
O2 0.0436(7) 0.0386(7) 0.0353(6) -0.0087(5) 0.0028(5) 0.0034(6)
O3 0.0302(6) 0.0235(6) 0.0484(7) 0.0031(5) 0.0090(5) 0.0002(5)
O4 0.0458(7) 0.0355(7) 0.0388(7) -0.0094(6) 0.0114(6) -0.0057(5)
N1 0.0243(6) 0.0206(7) 0.0295(6) -0.0007(5) 0.0061(5) 0.0016(5)
N4 0.0269(6) 0.0303(7) 0.0270(6) -0.0023(6) 0.0071(5) 0.0008(6)
C2 0.0271(8) 0.0252(8) 0.0232(7) -0.0020(6) 0.0092(6) 0.0000(6)
C3 0.0297(8) 0.0332(9) 0.0256(7) -0.0004(7) 0.0032(6) -0.0012(7)
C5 0.0292(8) 0.0457(10) 0.0235(7) 0.0002(7) 0.0070(6) 0.0025(7)
C6 0.0283(8) 0.0428(10) 0.0234(7) 0.0001(7) 0.0086(6) -0.0016(7)
C7 0.0229(7) 0.0366(10) 0.0292(7) -0.0038(7) 0.0089(6) 0.0006(7)
C8 0.0243(8) 0.0285(8) 0.0279(8) -0.0003(7) 0.0080(6) -0.0012(6)
C9 0.0263(8) 0.0312(8) 0.0295(8) -0.0008(7) 0.0104(6) -0.0001(7)
C10 0.0230(7) 0.0321(9) 0.0304(8) 0.0034(7) 0.0065(6) -0.0012(6)
C11 0.0255(8) 0.0335(9) 0.0281(8) -0.0011(7) 0.0027(6) -0.0048(7)
C12 0.0311(9) 0.0259(8) 0.0297(8) -0.0023(7) 0.0081(7) -0.0018(7)
C13 0.0232(8) 0.0247(8) 0.0285(8) 0.0017(6) 0.0072(6) -0.0007(6)
C14 0.0243(8) 0.0309(9) 0.0363(8) -0.0017(7) 0.0055(7) -0.0046(6)
C15 0.0247(8) 0.0400(10) 0.0406(9) 0.0020(8) 0.0011(7) 0.0001(7)
C16 0.0267(8) 0.0260(8) 0.0259(8) -0.0002(6) 0.0072(6) -0.0001(6)
C17 0.0248(8) 0.0316(9) 0.0343(8) 0.0014(7) 0.0107(6) -0.0009(7)
C18 0.0454(10) 0.0615(13) 0.0505(11) 0.0273(10) 0.0215(9) 0.0099(10)
C19 0.0362(9) 0.0551(12) 0.0326(9) 0.0116(8) 0.0055(7) 0.0107(8)
C20 0.0271(8) 0.0318(8) 0.0305(8) 0.0023(7) 0.0051(6) 0.0029(7)
C21 0.0253(8) 0.0264(8) 0.0279(8) -0.0004(6) 0.0064(6) -0.0014(6)
C22 0.0272(9) 0.0548(13) 0.0604(12) -0.0120(11) -0.0077(8) 0.0047(9)

loop_
_atom_type_symbol
_atom_type_description
_atom_type_scat_dispersion_real
_atom_type_scat_dispersion_imag
_atom_type_scat_source
C C 0.0181 0.0091 'International Tables Vol C Tables 4.2.6.8 and 6.1.1.4'
H H 0.0000 0.0000 'International Tables Vol C Tables 4.2.6.8 and 6.1.1.4'
O O 0.0492 0.0322 'International Tables Vol C Tables 4.2.6.8 and 6.1.1.4'
N N 0.0311 0.0180 'International Tables Vol C Tables 4.2.6.8 and 6.1.1.4'

loop_
_geom_angle_atom_site_label_1
_geom_angle_atom_site_label_2
_geom_angle_atom_site_label_3
_geom_angle
C10 O1 C22 116.24(13)
C2 N1 C13 123.37(13)
C2 N1 H1 118.3
C13 N1 H1 118.3
C3 N4 C5 122.63(13)
C3 N4 C21 114.87(12)
C5 N4 C21 122.38(13)
O3 C2 N1 121.36(14)
O3 C2 C16 123.36(13)
N1 C2 C16 115.11(13)
O4 C3 N4 124.24(15)
O4 C3 C14 124.53(15)
N4 C3 C14 111.19(13)
N4 C5 C6 114.23(13)
N4 C5 H5A 108.7
C6 C5 H5A 108.7
N4 C5 H5B 108.7
C6 C5 H5B 108.7
H5A C5 H5B 107.6
C7 C6 C5 116.14(15)
C7 C6 H6A 108.3
C5 C6 H6A 108.3
C7 C6 H6B 108.3
C5 C6 H6B 108.3
H6A C6 H6B 107.4
O2 C7 C8 121.44(15)
O2 C7 C6 121.39(15)
C8 C7 C6 116.57(14)
C9 C8 C13 119.54(14)
C9 C8 C7 117.65(13)
C13 C8 C7 122.68(14)
C8 C9 C10 120.63(15)
C8 C9 H9 119.7
C10 C9 H9 119.7
O1 C10 C11 124.70(14)
O1 C10 C9 115.63(14)
C11 C10 C9 119.67(14)
C12 C11 C10 119.73(15)
C12 C11 H11 120.1
C10 C11 H11 120.1
C13 C12 C11 121.14(15)
C13 C12 H12 119.4
C11 C12 H12 119.4
C12 C13 C8 119.10(14)
C12 C13 N1 120.49(13)
C8 C13 N1 120.39(13)
C3 C14 C15 106.93(14)
C3 C14 C17 110.73(13)
C15 C14 C17 108.02(13)
C3 C14 H14 110.4
C15 C14 H14 110.4
C17 C14 H14 110.4
C14 C15 C20 108.98(13)
C14 C15 H15A 109.9
C20 C15 H15A 109.9
C14 C15 H15B 109.9
C20 C15 H15B 109.9
H15A C15 H15B 108.3
C2 C16 C17 112.39(12)
C2 C16 C21 107.96(12)
C17 C16 C21 107.20(12)
C2 C16 H16 109.7
C17 C16 H16 109.7
C21 C16 H16 109.7
C16 C17 C14 109.72(12)
C16 C17 H17A 109.7
C14 C17 H17A 109.7
C16 C17 H17B 109.7
C14 C17 H17B 109.7
H17A C17 H17B 108.2
C19 C18 H18A 109.5
C19 C18 H18B 109.5
H18A C18 H18B 109.5
C19 C18 H18C 109.5
H18A C18 H18C 109.5
H18B C18 H18C 109.5
C18 C19 C20 114.73(15)
C18 C19 H19A 108.6
C20 C19 H19A 108.6
C18 C19 H19B 108.6
C20 C19 H19B 108.6
H19A C19 H19B 107.6
C19 C20 C21 113.24(14)
C19 C20 C15 111.32(14)
C21 C20 C15 107.85(13)
C19 C20 H20 108.1
C21 C20 H20 108.1
C15 C20 H20 108.1
N4 C21 C20 110.25(12)
N4 C21 C16 107.26(13)
C20 C21 C16 109.47(12)
N4 C21 H21 109.9
C20 C21 H21 109.9
C16 C21 H21 109.9
O1 C22 H22A 109.5
O1 C22 H22B 109.5
H22A C22 H22B 109.5
O1 C22 H22C 109.5
H22A C22 H22C 109.5
H22B C22 H22C 109.5

loop_
_geom_bond_atom_site_label_1
_geom_bond_atom_site_label_2
_geom_bond_distance
O1 C10 1.3670(19)
O1 C22 1.433(2)
O2 C7 1.210(2)
O3 C2 1.228(2)
O4 C3 1.230(2)
N1 C2 1.354(2)
N1 C13 1.424(2)
N1 H1 0.8600
N4 C3 1.355(2)
N4 C5 1.462(2)
N4 C21 1.474(2)
C2 C16 1.514(2)
C3 C14 1.519(2)
C5 C6 1.528(2)
C5 H5A 0.9700
C5 H5B 0.9700
C6 C7 1.517(2)
C6 H6A 0.9700
C6 H6B 0.9700
C7 C8 1.507(2)
C8 C9 1.382(2)
C8 C13 1.410(2)
C9 C10 1.392(2)
C9 H9 0.9300
C10 C11 1.388(2)
C11 C12 1.384(2)
C11 H11 0.9300
C12 C13 1.381(2)
C12 H12 0.9300
C14 C15 1.531(2)
C14 C17 1.540(2)
C14 H14 0.9800
C15 C20 1.548(2)
C15 H15A 0.9700
C15 H15B 0.9700
C16 C17 1.537(2)
C16 C21 1.551(2)
C16 H16 0.9800
C17 H17A 0.9700
C17 H17B 0.9700
C18 C19 1.522(3)
C18 H18A 0.9600
C18 H18B 0.9600
C18 H18C 0.9600
C19 C20 1.527(2)
C19 H19A 0.9700
C19 H19B 0.9700
C20 C21 1.541(2)
C20 H20 0.9800
C21 H21 0.9800
C22 H22A 0.9600
C22 H22B 0.9600
C22 H22C 0.9600

loop_
_geom_torsion_atom_site_label_1
_geom_torsion_atom_site_label_2
_geom_torsion_atom_site_label_3
_geom_torsion_atom_site_label_4
_geom_torsion
C13 N1 C2 O3 8.1(2)
C13 N1 C2 C16 -167.30(12)
C5 N4 C3 O4 2.1(2)
C21 N4 C3 O4 178.23(15)
C5 N4 C3 C14 -175.91(14)
C21 N4 C3 C14 0.22(18)
C3 N4 C5 C6 -130.93(16)
C21 N4 C5 C6 53.2(2)
N4 C5 C6 C7 77.01(19)
C5 C6 C7 O2 41.8(2)
C5 C6 C7 C8 -146.98(14)
O2 C7 C8 C9 45.3(2)
C6 C7 C8 C9 -125.89(15)
O2 C7 C8 C13 -138.78(16)
C6 C7 C8 C13 50.0(2)
C13 C8 C9 C10 -4.0(2)
C7 C8 C9 C10 172.03(14)
C22 O1 C10 C11 -3.8(2)
C22 O1 C10 C9 176.18(15)
C8 C9 C10 O1 -179.40(14)
C8 C9 C10 C11 0.6(2)
O1 C10 C11 C12 -177.04(14)
C9 C10 C11 C12 3.0(2)
C10 C11 C12 C13 -3.2(2)
C11 C12 C13 C8 -0.3(2)
C11 C12 C13 N1 178.23(14)
C9 C8 C13 C12 3.8(2)
C7 C8 C13 C12 -171.97(14)
C9 C8 C13 N1 -174.68(13)
C7 C8 C13 N1 9.5(2)
C2 N1 C13 C12 -128.89(16)
C2 N1 C13 C8 49.6(2)
O4 C3 C14 C15 -117.71(17)
N4 C3 C14 C15 60.29(16)
O4 C3 C14 C17 124.84(16)
N4 C3 C14 C17 -57.16(17)
C3 C14 C15 C20 -61.92(17)
C17 C14 C15 C20 57.30(18)
O3 C2 C16 C17 12.36(19)
N1 C2 C16 C17 -172.31(12)
O3 C2 C16 C21 -105.65(16)
N1 C2 C16 C21 69.67(15)
C2 C16 C17 C14 -109.94(14)
C21 C16 C17 C14 8.52(17)
C3 C14 C17 C16 49.64(17)
C15 C14 C17 C16 -67.14(16)
C18 C19 C20 C21 -64.2(2)
C18 C19 C20 C15 174.09(15)
C14 C15 C20 C19 131.65(16)
C14 C15 C20 C21 6.85(18)
C3 N4 C21 C20 -58.50(16)
C5 N4 C21 C20 117.64(15)
C3 N4 C21 C16 60.63(15)
C5 N4 C21 C16 -123.24(14)
C19 C20 C21 N4 -72.10(18)
C15 C20 C21 N4 51.53(17)
C19 C20 C21 C16 170.12(14)
C15 C20 C21 C16 -66.24(16)
C2 C16 C21 N4 58.48(15)
C17 C16 C21 N4 -62.82(14)
C2 C16 C21 C20 178.10(13)
C17 C16 C21 C20 56.80(16)
